data_7001649
loop_
_publ_author_name
'Lin, Zhuojia'
'Wragg, David S.'
'Lightfoot, Philip'
'Morris, Russell E.'

_publ_section_title
;
 A novel non-centrosymmetric metallophosphate-borate compound via
 ionothermal synthesis
;
_journal_issue 27
_journal_name_full 'Dalton Transactions'
_journal_page_first 5287
_journal_page_last 5289
_journal_paper_doi 10.1039/b904450g
_journal_year 2009
_chemical_formula_moiety '4(Co O4 P), B5 H4 O10, C4 H12 N, 4(C H6 N)'
_chemical_formula_sum 'C8 H40 B5 Co4 N5 O26 P4'
_chemical_formula_weight 1036.10
_chemical_name_systematic
;
?
;
_space_group_IT_number 23
_symmetry_cell_setting orthorhombic
_symmetry_space_group_name_Hall 'I 2 2'
_symmetry_space_group_name_H-M 'I 2 2 2'
_atom_sites_solution_hydrogens geom
_atom_sites_solution_primary direct
_atom_sites_solution_secondary difmap
_audit_creation_method SHELXL-97
_cell_angle_alpha 90.00
_cell_angle_beta 90.00
_cell_angle_gamma 90.00
_cell_formula_units_Z 2
_cell_length_a 6.7601(6)
_cell_length_b 7.5422(6)
_cell_length_c 34.822(3)
_cell_measurement_reflns_used 3685
_cell_measurement_temperature 200(2)
_cell_measurement_theta_max 28.38
_cell_measurement_theta_min 1.14
_cell_volume 1775.4(3)
_computing_structure_refinement 'SHELXL-97 (Sheldrick, 1997)'
_computing_structure_solution 'SHELXS-97 (Sheldrick, 1990)'
_diffrn_ambient_temperature 200(2)
_diffrn_detector_area_resol_mean 7.353
_diffrn_measured_fraction_theta_full 0.990
_diffrn_measured_fraction_theta_max 0.990
_diffrn_measurement_device_type
;
;
_diffrn_measurement_method 'profile data'
_diffrn_radiation_monochromator silicon
_diffrn_radiation_source synchrotron
_diffrn_radiation_type synchrotron
_diffrn_radiation_wavelength 0.69390
_diffrn_reflns_av_R_equivalents 0.0448
_diffrn_reflns_av_sigmaI/netI 0.0492
_diffrn_reflns_limit_h_max 5
_diffrn_reflns_limit_h_min -9
_diffrn_reflns_limit_k_max 10
_diffrn_reflns_limit_k_min -10
_diffrn_reflns_limit_l_max 49
_diffrn_reflns_limit_l_min -50
_diffrn_reflns_number 7218
_diffrn_reflns_theta_full 30.15
_diffrn_reflns_theta_max 30.15
_diffrn_reflns_theta_min 2.70
_exptl_absorpt_coefficient_mu 2.115
_exptl_absorpt_correction_type none
_exptl_crystal_colour red
_exptl_crystal_density_diffrn 1.938
_exptl_crystal_density_method 'not measured'
_exptl_crystal_description plate
_exptl_crystal_F_000 1048
_exptl_crystal_size_max 0.08
_exptl_crystal_size_mid 0.08
_exptl_crystal_size_min 0.06
_refine_diff_density_max 1.044
_refine_diff_density_min -0.601
_refine_diff_density_rms 0.106
_refine_ls_abs_structure_details 'Flack H D (1983), Acta Cryst. A39, 876-881'
_refine_ls_abs_structure_Flack 0.47(5)
_refine_ls_extinction_method none
_refine_ls_goodness_of_fit_ref 0.957
_refine_ls_hydrogen_treatment constr
_refine_ls_matrix_type full
_refine_ls_number_parameters 123
_refine_ls_number_reflns 2774
_refine_ls_number_restraints 0
_refine_ls_restrained_S_all 0.957
_refine_ls_R_factor_all 0.0446
_refine_ls_R_factor_gt 0.0365
_refine_ls_shift/su_max 0.000
_refine_ls_shift/su_mean 0.000
_refine_ls_structure_factor_coef Fsqd
_refine_ls_weighting_details 'calc w=1/[\s^2^(Fo^2^)+(0.0585P)^2^+0.0000P] where P=(Fo^2^+2Fc^2^)/3'
_refine_ls_weighting_scheme calc
_refine_ls_wR_factor_gt 0.0953
_refine_ls_wR_factor_ref 0.0994
_reflns_number_gt 2263
_reflns_number_total 2774
_reflns_threshold_expression >2sigma(I)
_cod_data_source_file b904450g.txt
_cod_data_source_block new
_cod_depositor_comments
;
The following automatic conversions were performed:
'_symmetry_cell_setting' value 'Orthorhombic' changed to 'orthorhombic'
according to '/home/saulius/struct/CIF-dictionaries/cif_core.dic'
dictionary named 'cif_core.dic' version 2.4.1 from 2010-06-29.

Automatic conversion script
Id: cif_fix_enum 1527 2010-12-29 10:47:43Z saulius 
;
_cod_database_code 7001649

loop_
_symmetry_equiv_pos_as_xyz
'x, y, z'
'-x, -y, z'
'x, -y, -z'
'-x, y, -z'
'x+1/2, y+1/2, z+1/2'
'-x+1/2, -y+1/2, z+1/2'
'x+1/2, -y+1/2, -z+1/2'
'-x+1/2, y+1/2, -z+1/2'

loop_
_atom_site_label
_atom_site_type_symbol
_atom_site_fract_x
_atom_site_fract_y
_atom_site_fract_z
_atom_site_U_iso_or_equiv
_atom_site_adp_type
_atom_site_occupancy
_atom_site_symmetry_multiplicity
_atom_site_calc_flag
_atom_site_refinement_flags
_atom_site_disorder_assembly
_atom_site_disorder_group
Co1 Co 1.0000 0.0000 0.244294(17) 0.01415(15) Uani 1 2 d S . .
Co2 Co 1.0000 -0.5000 0.255975(17) 0.01488(16) Uani 1 2 d S . .
P1 P 1.25404(17) -0.20351(7) 0.301174(16) 0.01358(13) Uani 1 1 d . . .
O4 O 1.0689(3) -0.3131(4) 0.29238(7) 0.0229(6) Uani 1 1 d . . .
O1 O 1.2498(4) -0.0400(2) 0.27277(4) 0.0152(3) Uani 1 1 d . . .
O7 O 1.2502(6) 0.7807(3) 0.41744(6) 0.0482(7) Uani 1 1 d . . .
H7A H 1.2494 0.8100 0.3938 0.058 Uiso 1 1 d R . .
C1 C 1.2593(8) 0.3430(5) 0.37669(9) 0.0393(8) Uani 1 1 d . . .
H1C H 1.2831 0.4656 0.3686 0.047 Uiso 1 1 calc R . .
H1B H 1.3688 0.3029 0.3930 0.047 Uiso 1 1 calc R . .
H1A H 1.1353 0.3368 0.3912 0.047 Uiso 1 1 calc R . .
O3 O 1.4439(3) -0.3045(4) 0.29100(6) 0.0221(6) Uani 1 1 d . . .
N1 N 1.2456(7) 0.2300(3) 0.34309(6) 0.0231(4) Uani 1 1 d . . .
H1D H 1.2306 0.1204 0.3503 0.028 Uiso 1 1 calc R . .
H1E H 1.3534 0.2397 0.3296 0.028 Uiso 1 1 calc R . .
H1F H 1.1447 0.2622 0.3292 0.028 Uiso 1 1 calc R . .
O2 O 1.2584(6) -0.1391(2) 0.34192(5) 0.0224(4) Uani 1 1 d . . .
O6 O 1.0000 1.0000 0.41694(10) 0.0422(10) Uani 1 2 d S . .
B1 B 1.0000 1.0000 0.5000 0.052(3) Uani 1 4 d S . .
O5 O 1.1244(6) 0.8874(4) 0.47611(7) 0.0593(10) Uani 1 1 d . . .
N2 N 1.5000 -0.5000 0.5000 0.062(2) Uani 1 4 d S . .
B2 B 1.1278(8) 0.8898(7) 0.43741(12) 0.0410(11) Uani 1 1 d . . .
C2 C 1.6271(11) -0.6096(10) 0.52600(14) 0.113(3) Uani 1 1 d . . .
H2A H 1.5430 -0.6830 0.5425 0.170 Uiso 1 1 calc R . .
H2B H 1.7086 -0.5314 0.5420 0.170 Uiso 1 1 calc R . .
H2C H 1.7130 -0.6862 0.5105 0.170 Uiso 1 1 calc R . .

loop_
_atom_site_aniso_label
_atom_site_aniso_U_11
_atom_site_aniso_U_22
_atom_site_aniso_U_33
_atom_site_aniso_U_23
_atom_site_aniso_U_13
_atom_site_aniso_U_12
Co1 0.0118(3) 0.0135(3) 0.0172(3) 0.000 0.000 -0.0022(4)
Co2 0.0115(3) 0.0149(3) 0.0182(3) 0.000 0.000 -0.0015(4)
P1 0.0157(3) 0.0096(2) 0.0155(2) -0.00043(18) -0.0009(5) -0.0021(6)
O4 0.0220(13) 0.0195(13) 0.0271(11) -0.0050(11) 0.0067(11) -0.0096(12)
O1 0.0147(7) 0.0125(7) 0.0184(8) 0.0033(5) -0.0003(13) 0.0009(14)
O7 0.069(2) 0.0507(14) 0.0245(10) 0.0097(10) 0.005(2) 0.024(3)
C1 0.0384(19) 0.0436(17) 0.0357(15) -0.0148(13) -0.001(3) -0.007(3)
O3 0.0191(12) 0.0177(12) 0.0295(11) -0.0115(11) -0.0069(11) 0.0062(12)
N1 0.0223(11) 0.0186(10) 0.0283(10) -0.0012(8) -0.001(2) -0.002(2)
O2 0.0360(11) 0.0149(7) 0.0162(7) -0.0019(6) 0.0004(17) -0.0008(19)
O6 0.064(3) 0.037(2) 0.0255(17) 0.000 0.000 0.015(2)
B1 0.070(8) 0.070(7) 0.018(4) 0.000 0.000 0.000
O5 0.093(3) 0.062(2) 0.0228(13) 0.0072(14) -0.0009(16) 0.022(2)
N2 0.083(7) 0.064(6) 0.040(4) 0.000 0.000 0.000
B2 0.052(3) 0.040(3) 0.031(2) 0.0088(19) -0.006(2) 0.007(2)
C2 0.126(7) 0.156(7) 0.057(3) -0.005(4) -0.009(4) 0.070(6)

loop_
_atom_type_symbol
_atom_type_description
_atom_type_scat_dispersion_real
_atom_type_scat_dispersion_imag
_atom_type_scat_source
C C 0.0033 0.0016 'International Tables Vol C Tables 4.2.6.8 and 6.1.1.4'
H H 0.0000 0.0000 'International Tables Vol C Tables 4.2.6.8 and 6.1.1.4'
B B 0.0013 0.0007 'International Tables Vol C Tables 4.2.6.8 and 6.1.1.4'
N N 0.0061 0.0033 'International Tables Vol C Tables 4.2.6.8 and 6.1.1.4'
O O 0.0106 0.0060 'International Tables Vol C Tables 4.2.6.8 and 6.1.1.4'
P P 0.1023 0.0942 'International Tables Vol C Tables 4.2.6.8 and 6.1.1.4'
Co Co 0.3494 0.9721 'International Tables Vol C Tables 4.2.6.8 and 6.1.1.4'

loop_
_geom_angle_atom_site_label_1
_geom_angle_atom_site_label_2
_geom_angle_atom_site_label_3
_geom_angle
_geom_angle_site_symmetry_1
_geom_angle_site_symmetry_3
_geom_angle_publ_flag
O3 Co1 O3 102.16(15) 7_445 8_755 ?
O3 Co1 O1 111.39(9) 7_445 . ?
O3 Co1 O1 105.32(9) 8_755 . ?
O3 Co1 O1 105.32(9) 7_445 2_755 ?
O3 Co1 O1 111.39(9) 8_755 2_755 ?
O1 Co1 O1 119.94(12) . 2_755 ?
O4 Co2 O4 99.01(15) . 2_745 ?
O4 Co2 O1 114.85(9) . 7_445 ?
O4 Co2 O1 103.50(8) 2_745 7_445 ?
O4 Co2 O1 103.50(8) . 8_745 ?
O4 Co2 O1 114.85(9) 2_745 8_745 ?
O1 Co2 O1 119.55(12) 7_445 8_745 ?
O2 P1 O4 112.35(19) . . ?
O2 P1 O3 111.3(2) . . ?
O4 P1 O3 111.69(11) . . ?
O2 P1 O1 109.86(9) . . ?
O4 P1 O1 106.33(14) . . ?
O3 P1 O1 104.96(14) . . ?
P1 O4 Co2 135.65(15) . . ?
P1 O1 Co1 116.58(15) . . ?
P1 O1 Co2 114.70(14) . 7_545 ?
Co1 O1 Co2 116.73(8) . 7_545 ?
B2 O7 H7A 109.5 . . ?
N1 C1 H1C 109.5 . . ?
N1 C1 H1B 109.5 . . ?
H1C C1 H1B 109.5 . . ?
N1 C1 H1A 109.5 . . ?
H1C C1 H1A 109.5 . . ?
H1B C1 H1A 109.5 . . ?
P1 O3 Co1 132.95(15) . 7_545 ?
C1 N1 H1D 109.5 . . ?
C1 N1 H1E 109.5 . . ?
H1D N1 H1E 109.5 . . ?
C1 N1 H1F 109.5 . . ?
H1D N1 H1F 109.5 . . ?
H1E N1 H1F 109.5 . . ?
B2 O6 B2 118.6(5) . 2_775 ?
O5 B1 O5 109.4(3) 3_576 . ?
O5 B1 O5 110.3(2) 3_576 4_756 ?
O5 B1 O5 108.7(3) . 4_756 ?
O5 B1 O5 108.7(3) 3_576 2_775 ?
O5 B1 O5 110.3(2) . 2_775 ?
O5 B1 O5 109.4(3) 4_756 2_775 ?
B2 O5 B1 125.0(3) . . ?
C2 N2 C2 105.6(4) 4_856 3_546 ?
C2 N2 C2 113.0(6) 4_856 . ?
C2 N2 C2 109.9(6) 3_546 . ?
C2 N2 C2 109.9(6) 4_856 2_845 ?
C2 N2 C2 113.0(6) 3_546 2_845 ?
C2 N2 C2 105.6(4) . 2_845 ?
O5 B2 O7 121.0(4) . . ?
O5 B2 O6 120.5(4) . . ?
O7 B2 O6 118.5(3) . . ?
N2 C2 H2A 109.5 . . ?
N2 C2 H2B 109.5 . . ?
H2A C2 H2B 109.5 . . ?
N2 C2 H2C 109.5 . . ?
H2A C2 H2C 109.5 . . ?
H2B C2 H2C 109.5 . . ?

loop_
_geom_bond_atom_site_label_1
_geom_bond_atom_site_label_2
_geom_bond_distance
_geom_bond_site_symmetry_2
_geom_bond_publ_flag
Co1 O3 1.956(2) 7_445 ?
Co1 O3 1.956(2) 8_755 ?
Co1 O1 1.981(3) . ?
Co1 O1 1.981(3) 2_755 ?
Co2 O4 1.952(3) . ?
Co2 O4 1.952(3) 2_745 ?
Co2 O1 1.989(3) 7_445 ?
Co2 O1 1.989(3) 8_745 ?
P1 O2 1.5001(17) . ?
P1 O4 1.531(3) . ?
P1 O3 1.534(3) . ?
P1 O1 1.5809(16) . ?
O1 Co2 1.989(3) 7_545 ?
O7 B2 1.358(6) . ?
O7 H7A 0.8530 . ?
C1 N1 1.450(3) . ?
C1 H1C 0.9800 . ?
C1 H1B 0.9800 . ?
C1 H1A 0.9800 . ?
O3 Co1 1.956(2) 7_545 ?
N1 H1D 0.8701 . ?
N1 H1E 0.8701 . ?
N1 H1F 0.8701 . ?
O6 B2 1.395(5) . ?
O6 B2 1.395(5) 2_775 ?
B1 O5 1.456(3) 3_576 ?
B1 O5 1.456(3) . ?
B1 O5 1.456(3) 4_756 ?
B1 O5 1.456(3) 2_775 ?
O5 B2 1.348(5) . ?
N2 C2 1.497(6) 4_856 ?
N2 C2 1.497(6) 3_546 ?
N2 C2 1.497(6) . ?
N2 C2 1.497(6) 2_845 ?
C2 H2A 0.9800 . ?
C2 H2B 0.9800 . ?
C2 H2C 0.9800 . ?
